data_7125784
loop_
_publ_author_name
'Li, Ni-Ya'
'Chen, Jing-Min'
'Tang, Xiao-Yan'
'Zhang, Guo-Ping'
'Liu, Dong'

_publ_section_title
;
 Reversible single-crystal-to-single-crystal conversion of a photoreactive
 coordination network for rewritable optical memory storage.
;
_journal_issue 13
_journal_name_full 'Chemical communications (Cambridge, England)'
_journal_page_first 1984
_journal_page_last 1987
_journal_paper_doi 10.1039/c9cc09081a
_journal_volume 56
_journal_year 2020
_chemical_formula_moiety 'C34 H26 N2 O4 Zn'
_chemical_formula_sum 'C34 H26 N2 O4 Zn'
_chemical_formula_weight 591.96
_space_group_crystal_system triclinic
_space_group_IT_number 2
_space_group_name_Hall '-P 1'
_space_group_name_H-M_alt 'P -1'
_atom_sites_solution_hydrogens geom
_audit_creation_method SHELXL-2014/7
_audit_update_record
;
2017-04-10 deposited with the CCDC.	2020-01-13 downloaded from the CCDC.
;
_cell_angle_alpha 94.76(3)
_cell_angle_beta 106.97(3)
_cell_angle_gamma 98.35(3)
_cell_formula_units_Z 2
_cell_length_a 9.3272(19)
_cell_length_b 11.065(2)
_cell_length_c 14.204(3)
_cell_measurement_reflns_used 26798
_cell_measurement_temperature 223(2)
_cell_measurement_theta_max 27.55
_cell_measurement_theta_min 3.046
_cell_volume 1375.0(6)
_computing_cell_refinement 'Bruker SMART'
_computing_data_collection 'Bruker SMART'
_computing_data_reduction 'Bruker SAINT'
_computing_molecular_graphics CRYSTALMAKER
_computing_structure_refinement 'SHELXL-2014/7 (Sheldrick, 2014)'
_computing_structure_solution 'SHELXL-2014/7 (Sheldrick, 2014)'
_diffrn_ambient_temperature 223(2)
_diffrn_measured_fraction_theta_full 0.998
_diffrn_measured_fraction_theta_max 0.990
_diffrn_measurement_device_type 'CCD area detector'
_diffrn_measurement_method 'phi and omega scans'
_diffrn_radiation_type MoK\a
_diffrn_radiation_wavelength 0.71073
_diffrn_reflns_av_R_equivalents 0.0352
_diffrn_reflns_av_unetI/netI 0.0359
_diffrn_reflns_Laue_measured_fraction_full 0.998
_diffrn_reflns_Laue_measured_fraction_max 0.990
_diffrn_reflns_limit_h_max 12
_diffrn_reflns_limit_h_min -12
_diffrn_reflns_limit_k_max 14
_diffrn_reflns_limit_k_min -14
_diffrn_reflns_limit_l_max 18
_diffrn_reflns_limit_l_min -17
_diffrn_reflns_number 23515
_diffrn_reflns_point_group_measured_fraction_full 0.998
_diffrn_reflns_point_group_measured_fraction_max 0.990
_diffrn_reflns_theta_full 25.242
_diffrn_reflns_theta_max 27.582
_diffrn_reflns_theta_min 2.870
_diffrn_source 'fine-focus sealed tube'
_exptl_absorpt_coefficient_mu 0.936
_exptl_absorpt_correction_T_max 0.963
_exptl_absorpt_correction_T_min 0.894
_exptl_absorpt_correction_type multi-scan
_exptl_absorpt_process_details 'Sadabs, (Sheldrick 2001)'
_exptl_crystal_colour light-yellow
_exptl_crystal_density_diffrn 1.430
_exptl_crystal_description plate
_exptl_crystal_F_000 612
_exptl_crystal_size_max 0.120
_exptl_crystal_size_mid 0.100
_exptl_crystal_size_min 0.040
_refine_diff_density_max 0.736
_refine_diff_density_min -0.542
_refine_diff_density_rms 0.065
_refine_ls_extinction_method none
_refine_ls_goodness_of_fit_ref 1.037
_refine_ls_hydrogen_treatment constr
_refine_ls_matrix_type full
_refine_ls_number_parameters 370
_refine_ls_number_reflns 6311
_refine_ls_number_restraints 0
_refine_ls_restrained_S_all 1.037
_refine_ls_R_factor_all 0.0755
_refine_ls_R_factor_gt 0.0486
_refine_ls_shift/su_max 0.001
_refine_ls_shift/su_mean 0.000
_refine_ls_structure_factor_coef Fsqd
_refine_ls_weighting_details 'w=1/[\s^2^(Fo^2^)+(0.0451P)^2^+1.3926P] where P=(Fo^2^+2Fc^2^)/3'
_refine_ls_weighting_scheme calc
_refine_ls_wR_factor_gt 0.1086
_refine_ls_wR_factor_ref 0.1215
_reflns_Friedel_coverage 0.000
_reflns_number_gt 4629
_reflns_number_total 6311
_reflns_threshold_expression 'I > 2\s(I)'
_cod_data_source_file c9cc09081a2.cif
_cod_data_source_block 2
_cod_depositor_comments 'Adding full bibliography for 7125783--7125785.cif.'
_cod_database_code 7125784
_shelx_shelxl_version_number 2014/7
_shelx_space_group_comment
;
The symmetry employed for this shelxl refinement is uniquely defined
by the following loop, which should always be used as a source of
symmetry information in preference to the above space-group names.
They are only intended as comments.
;
_shelx_estimated_absorpt_t_min 0.896
_shelx_estimated_absorpt_t_max 0.964

loop_
_space_group_symop_operation_xyz
'x, y, z'
'-x, -y, -z'

loop_
_atom_site_label
_atom_site_type_symbol
_atom_site_fract_x
_atom_site_fract_y
_atom_site_fract_z
_atom_site_U_iso_or_equiv
_atom_site_adp_type
_atom_site_occupancy
_atom_site_site_symmetry_order
_atom_site_calc_flag
_atom_site_refinement_flags_posn
_atom_site_refinement_flags_adp
Zn1 Zn 0.82035(4) 0.95055(3) 0.37929(3) 0.04357(12) Uani 1 1 d . .
N1 N 0.7395(3) 0.8564(2) 0.48415(16) 0.0370(5) Uani 1 1 d . .
N2 N -0.1076(3) 0.0559(2) 1.2739(2) 0.0508(7) Uani 1 1 d . .
O1 O 0.5816(3) 0.9775(2) 0.30232(18) 0.0647(7) Uani 1 1 d . .
O2 O 0.6650(3) 0.8197(2) 0.25230(18) 0.0604(6) Uani 1 1 d . .
O3 O 0.9878(3) 0.8492(2) 0.38493(19) 0.0614(6) Uani 1 1 d . .
O4 O 1.1508(3) 0.8808(2) 0.53721(19) 0.0637(6) Uani 1 1 d . .
C1 C 0.7610(4) 0.7424(3) 0.4999(2) 0.0474(7) Uani 1 1 d . .
H1 H 0.8180 0.7041 0.4655 0.057 Uiso 1 1 calc R U
C2 C 0.7040(4) 0.6776(3) 0.5639(2) 0.0455(7) Uani 1 1 d . .
H2 H 0.7241 0.5978 0.5730 0.055 Uiso 1 1 calc R U
C3 C 0.6173(3) 0.7299(2) 0.61478(18) 0.0325(5) Uani 1 1 d . .
C4 C 0.5927(3) 0.8479(3) 0.5968(2) 0.0435(7) Uani 1 1 d . .
H4 H 0.5335 0.8877 0.6284 0.052 Uiso 1 1 calc R U
C5 C 0.6553(3) 0.9063(3) 0.5327(2) 0.0424(7) Uani 1 1 d . .
H5 H 0.6377 0.9864 0.5225 0.051 Uiso 1 1 calc R U
C6 C 0.5563(3) 0.6644(2) 0.68566(19) 0.0337(6) Uani 1 1 d . .
C7 C 0.5207(3) 0.5362(3) 0.6736(2) 0.0419(6) Uani 1 1 d . .
H7 H 0.5271 0.4904 0.6167 0.050 Uiso 1 1 calc R U
C8 C 0.4761(4) 0.4754(3) 0.7449(2) 0.0452(7) Uani 1 1 d . .
H8 H 0.4502 0.3890 0.7344 0.054 Uiso 1 1 calc R U
C9 C 0.4687(3) 0.5394(3) 0.8314(2) 0.0431(7) Uani 1 1 d . .
C10 C 0.4956(3) 0.6672(3) 0.8400(2) 0.0428(7) Uani 1 1 d . .
H10 H 0.4853 0.7131 0.8957 0.051 Uiso 1 1 calc R U
C11 C 0.5375(3) 0.7287(3) 0.7681(2) 0.0387(6) Uani 1 1 d . .
H11 H 0.5535 0.8153 0.7755 0.046 Uiso 1 1 calc R U
C12 C 0.4590(3) 0.4700(3) 0.9182(2) 0.0450(7) Uani 1 1 d . .
H12 H 0.4122 0.3826 0.8935 0.054 Uiso 1 1 calc R U
C13 C 0.3849(3) 0.5218(3) 0.9931(2) 0.0454(7) Uani 1 1 d . .
H13 H 0.3646 0.6054 0.9808 0.054 Uiso 1 1 calc R U
C14 C 0.2465(3) 0.4437(3) 1.0081(2) 0.0443(7) Uani 1 1 d . .
C15 C 0.1881(4) 0.3233(3) 0.9660(2) 0.0536(8) Uani 1 1 d . .
H15 H 0.2108 0.2925 0.9094 0.064 Uiso 1 1 calc R U
C16 C 0.0956(4) 0.2462(3) 1.0062(2) 0.0511(8) Uani 1 1 d . .
H16 H 0.0584 0.1639 0.9770 0.061 Uiso 1 1 calc R U
C17 C 0.0583(3) 0.2895(3) 1.0884(2) 0.0433(7) Uani 1 1 d . .
C18 C 0.1003(3) 0.4145(3) 1.1220(2) 0.0467(7) Uani 1 1 d . .
H18 H 0.0664 0.4484 1.1728 0.056 Uiso 1 1 calc R U
C19 C 0.1918(3) 0.4899(3) 1.0816(2) 0.0475(7) Uani 1 1 d . .
H19 H 0.2174 0.5747 1.1046 0.057 Uiso 1 1 calc R U
C20 C -0.0095(3) 0.2056(3) 1.1464(2) 0.0453(7) Uani 1 1 d . .
C21 C 0.0426(4) 0.0959(3) 1.1658(3) 0.0537(8) Uani 1 1 d . .
H21 H 0.1119 0.0698 1.1355 0.064 Uiso 1 1 calc R U
C22 C -0.0074(4) 0.0253(3) 1.2298(3) 0.0534(8) Uani 1 1 d . .
H22 H 0.0309 -0.0477 1.2428 0.064 Uiso 1 1 calc R U
C23 C -0.1612(4) 0.1592(3) 1.2531(3) 0.0576(9) Uani 1 1 d . .
H23 H -0.2339 0.1812 1.2822 0.069 Uiso 1 1 calc R U
C24 C -0.1154(4) 0.2357(3) 1.1911(3) 0.0549(8) Uani 1 1 d . .
H24 H -0.1560 0.3080 1.1794 0.066 Uiso 1 1 calc R U
C25 C 0.5994(5) 0.9327(4) 0.0501(3) 0.0782(12) Uani 1 1 d . .
H25 H 0.6699 0.8866 0.0845 0.094 Uiso 1 1 calc R U
C26 C 0.4635(4) 0.9309(3) 0.0707(2) 0.0492(7) Uani 1 1 d . .
C27 C 0.3661(4) 0.9994(4) 0.0196(3) 0.0689(11) Uani 1 1 d . .
H27 H 0.2727 1.0005 0.0321 0.083 Uiso 1 1 calc R U
C28 C 0.4280(4) 0.8573(4) 0.1491(3) 0.0644(9) Uani 1 1 d . .
H28A H 0.4056 0.7690 0.1245 0.077 Uiso 1 1 calc R U
H28B H 0.3384 0.8798 0.1640 0.077 Uiso 1 1 calc R U
C29 C 0.5647(4) 0.8846(3) 0.2423(2) 0.0510(8) Uani 1 1 d . .
C30 C 0.9475(4) 0.5215(3) 0.4035(3) 0.0583(9) Uani 1 1 d . .
H30 H 0.9102 0.5347 0.3369 0.070 Uiso 1 1 calc R U
C31 C 1.0755(4) 0.5982(3) 0.4657(3) 0.0524(8) Uani 1 1 d . .
C32 C 1.1276(4) 0.5750(3) 0.5629(3) 0.0591(9) Uani 1 1 d . .
H32 H 1.2154 0.6255 0.6069 0.071 Uiso 1 1 calc R U
C33 C 1.1537(4) 0.7074(3) 0.4302(3) 0.0655(10) Uani 1 1 d . .
H33A H 1.1355 0.6904 0.3584 0.079 Uiso 1 1 calc R U
H33B H 1.2638 0.7201 0.4631 0.079 Uiso 1 1 calc R U
C34 C 1.0931(4) 0.8237(3) 0.4532(3) 0.0473(8) Uani 1 1 d . .

loop_
_atom_site_aniso_label
_atom_site_aniso_U_11
_atom_site_aniso_U_22
_atom_site_aniso_U_33
_atom_site_aniso_U_23
_atom_site_aniso_U_13
_atom_site_aniso_U_12
Zn1 0.0570(2) 0.03792(19) 0.0489(2) 0.01801(14) 0.03307(17) 0.00816(15)
N1 0.0486(13) 0.0341(12) 0.0383(12) 0.0142(9) 0.0251(11) 0.0092(10)
N2 0.0672(17) 0.0387(13) 0.0670(17) 0.0213(12) 0.0479(15) 0.0103(12)
O1 0.0995(19) 0.0486(13) 0.0573(14) 0.0080(11) 0.0418(14) 0.0118(12)
O2 0.0783(17) 0.0474(13) 0.0621(15) 0.0164(11) 0.0286(13) 0.0121(12)
O3 0.0683(15) 0.0655(15) 0.0714(16) 0.0263(12) 0.0425(13) 0.0251(12)
O4 0.0879(18) 0.0387(12) 0.0692(16) 0.0108(11) 0.0337(14) 0.0042(12)
C1 0.067(2) 0.0355(15) 0.0601(19) 0.0166(13) 0.0443(17) 0.0161(13)
C2 0.0618(19) 0.0321(14) 0.0572(18) 0.0166(13) 0.0358(16) 0.0122(13)
C3 0.0364(14) 0.0347(13) 0.0287(13) 0.0113(10) 0.0130(11) 0.0029(11)
C4 0.0542(17) 0.0423(15) 0.0497(17) 0.0169(13) 0.0338(15) 0.0156(13)
C5 0.0557(17) 0.0372(15) 0.0511(17) 0.0222(12) 0.0328(14) 0.0185(13)
C6 0.0344(13) 0.0367(14) 0.0315(13) 0.0122(11) 0.0126(11) 0.0018(11)
C7 0.0512(17) 0.0387(15) 0.0371(15) 0.0078(12) 0.0188(13) -0.0002(12)
C8 0.0563(18) 0.0328(14) 0.0492(17) 0.0100(12) 0.0245(14) -0.0033(12)
C9 0.0471(16) 0.0433(16) 0.0450(16) 0.0160(13) 0.0251(13) -0.0009(12)
C10 0.0522(17) 0.0406(15) 0.0437(16) 0.0096(12) 0.0287(14) 0.0023(13)
C11 0.0467(16) 0.0341(14) 0.0411(15) 0.0119(11) 0.0224(13) 0.0036(12)
C12 0.0487(17) 0.0437(16) 0.0479(17) 0.0170(13) 0.0240(14) -0.0002(13)
C13 0.0484(17) 0.0466(17) 0.0497(17) 0.0219(13) 0.0263(14) 0.0035(13)
C14 0.0422(16) 0.0496(17) 0.0513(17) 0.0254(14) 0.0249(14) 0.0079(13)
C15 0.0571(19) 0.063(2) 0.0462(17) 0.0118(15) 0.0293(15) -0.0016(16)
C16 0.0548(19) 0.0526(18) 0.0461(17) 0.0073(14) 0.0246(15) -0.0091(14)
C17 0.0362(15) 0.0504(17) 0.0472(16) 0.0165(13) 0.0205(13) -0.0014(12)
C18 0.0474(17) 0.0489(17) 0.0543(18) 0.0192(14) 0.0296(15) 0.0062(13)
C19 0.0475(17) 0.0446(16) 0.0603(19) 0.0224(14) 0.0284(15) 0.0066(13)
C20 0.0482(17) 0.0429(16) 0.0518(17) 0.0152(13) 0.0276(14) 0.0000(13)
C21 0.060(2) 0.0525(18) 0.067(2) 0.0172(16) 0.0460(18) 0.0101(15)
C22 0.067(2) 0.0431(17) 0.072(2) 0.0231(15) 0.0486(18) 0.0155(15)
C23 0.074(2) 0.0467(18) 0.081(2) 0.0304(17) 0.058(2) 0.0200(16)
C24 0.064(2) 0.0447(17) 0.078(2) 0.0298(16) 0.0472(19) 0.0148(15)
C25 0.074(3) 0.119(4) 0.068(2) 0.043(2) 0.035(2) 0.053(3)
C26 0.0485(18) 0.0562(19) 0.0400(16) 0.0019(14) 0.0124(14) 0.0053(14)
C27 0.0449(19) 0.117(3) 0.054(2) 0.026(2) 0.0199(16) 0.025(2)
C28 0.068(2) 0.064(2) 0.059(2) 0.0117(17) 0.0195(18) 0.0014(18)
C29 0.077(2) 0.0354(16) 0.0473(18) 0.0122(13) 0.0289(17) 0.0059(15)
C30 0.068(2) 0.0348(16) 0.070(2) 0.0057(15) 0.0152(18) 0.0158(15)
C31 0.0478(18) 0.0272(14) 0.087(3) 0.0061(15) 0.0253(17) 0.0123(13)
C32 0.0463(18) 0.0303(15) 0.089(3) -0.0021(16) 0.0068(18) 0.0062(13)
C33 0.067(2) 0.0401(18) 0.105(3) 0.0103(18) 0.048(2) 0.0136(16)
C34 0.0555(19) 0.0308(14) 0.072(2) 0.0190(15) 0.0419(18) 0.0085(13)

loop_
_atom_type_symbol
_atom_type_description
_atom_type_scat_dispersion_real
_atom_type_scat_dispersion_imag
_atom_type_scat_source
C C 0.0033 0.0016 'International Tables Vol C Tables 4.2.6.8 and 6.1.1.4'
H H 0.0000 0.0000 'International Tables Vol C Tables 4.2.6.8 and 6.1.1.4'
N N 0.0061 0.0033 'International Tables Vol C Tables 4.2.6.8 and 6.1.1.4'
O O 0.0106 0.0060 'International Tables Vol C Tables 4.2.6.8 and 6.1.1.4'
Zn Zn 0.2839 1.4301 'International Tables Vol C Tables 4.2.6.8 and 6.1.1.4'

loop_
_geom_angle_atom_site_label_1
_geom_angle_atom_site_label_2
_geom_angle_atom_site_label_3
_geom_angle
_geom_angle_site_symmetry_1
_geom_angle_site_symmetry_3
O3 Zn1 O4 124.88(11) . 2_776
O3 Zn1 N1 93.86(9) . .
O4 Zn1 N1 91.56(9) 2_776 .
O3 Zn1 N2 90.16(10) . 1_664
O4 Zn1 N2 85.45(10) 2_776 1_664
N1 Zn1 N2 175.90(9) . 1_664
O3 Zn1 O2 89.91(10) . .
O4 Zn1 O2 144.59(11) 2_776 .
N1 Zn1 O2 92.51(9) . .
N2 Zn1 O2 88.32(10) 1_664 .
O3 Zn1 O1 147.81(10) . .
O4 Zn1 O1 86.93(10) 2_776 .
N1 Zn1 O1 89.61(9) . .
N2 Zn1 O1 87.43(10) 1_664 .
O2 Zn1 O1 57.95(9) . .
O3 Zn1 C29 118.85(11) . .
O4 Zn1 C29 115.62(11) 2_776 .
N1 Zn1 C29 92.60(10) . .
N2 Zn1 C29 86.18(11) 1_664 .
O2 Zn1 C29 29.05(9) . .
O1 Zn1 C29 28.96(9) . .
C1 N1 C5 116.3(2) . .
C1 N1 Zn1 122.42(18) . .
C5 N1 Zn1 121.13(17) . .
C22 N2 C23 117.0(2) . .
C22 N2 Zn1 123.5(2) . 1_446
C23 N2 Zn1 119.43(19) . 1_446
C29 O1 Zn1 89.5(2) . .
C29 O2 Zn1 91.3(2) . .
C34 O3 Zn1 134.4(2) . .
C34 O4 Zn1 143.5(2) . 2_776
N1 C1 C2 123.5(3) . .
N1 C1 H1 118.2 . .
C2 C1 H1 118.2 . .
C1 C2 C3 120.1(3) . .
C1 C2 H2 120.0 . .
C3 C2 H2 120.0 . .
C2 C3 C4 116.2(2) . .
C2 C3 C6 121.8(2) . .
C4 C3 C6 121.9(2) . .
C5 C4 C3 119.8(3) . .
C5 C4 H4 120.1 . .
C3 C4 H4 120.1 . .
N1 C5 C4 124.0(2) . .
N1 C5 H5 118.0 . .
C4 C5 H5 118.0 . .
C11 C6 C7 117.8(2) . .
C11 C6 C3 121.0(2) . .
C7 C6 C3 121.2(2) . .
C8 C7 C6 120.7(3) . .
C8 C7 H7 119.6 . .
C6 C7 H7 119.6 . .
C7 C8 C9 121.6(3) . .
C7 C8 H8 119.2 . .
C9 C8 H8 119.2 . .
C10 C9 C8 117.2(2) . .
C10 C9 C12 122.5(3) . .
C8 C9 C12 119.5(3) . .
C9 C10 C11 121.4(3) . .
C9 C10 H10 119.3 . .
C11 C10 H10 119.3 . .
C6 C11 C10 121.0(3) . .
C6 C11 H11 119.5 . .
C10 C11 H11 119.5 . .
C9 C12 C13 119.3(3) . .
C9 C12 C13 116.6(2) . 2_667
C13 C12 C13 89.8(2) . 2_667
C9 C12 H12 109.9 . .
C13 C12 H12 109.9 . .
C13 C12 H12 109.9 2_667 .
C14 C13 C12 119.4(3) . .
C14 C13 C12 114.5(2) . 2_667
C12 C13 C12 90.2(2) . 2_667
C14 C13 H13 110.4 . .
C12 C13 H13 110.4 . .
C12 C13 H13 110.4 2_667 .
C15 C14 C19 117.2(3) . .
C15 C14 C13 124.8(3) . .
C19 C14 C13 117.1(3) . .
C14 C15 C16 121.0(3) . .
C14 C15 H15 119.5 . .
C16 C15 H15 119.5 . .
C17 C16 C15 120.8(3) . .
C17 C16 H16 119.6 . .
C15 C16 H16 119.6 . .
C16 C17 C18 117.7(2) . .
C16 C17 C20 122.2(3) . .
C18 C17 C20 119.8(3) . .
C19 C18 C17 120.5(3) . .
C19 C18 H18 119.7 . .
C17 C18 H18 119.7 . .
C14 C19 C18 121.7(3) . .
C14 C19 H19 119.2 . .
C18 C19 H19 119.2 . .
C24 C20 C21 116.5(3) . .
C24 C20 C17 123.0(3) . .
C21 C20 C17 120.2(3) . .
C22 C21 C20 120.1(3) . .
C22 C21 H21 120.0 . .
C20 C21 H21 120.0 . .
N2 C22 C21 123.0(3) . .
N2 C22 H22 118.5 . .
C21 C22 H22 118.5 . .
N2 C23 C24 123.5(3) . .
N2 C23 H23 118.3 . .
C24 C23 H23 118.3 . .
C23 C24 C20 119.8(3) . .
C23 C24 H24 120.1 . .
C20 C24 H24 120.1 . .
C27 C25 C26 121.4(3) 2_675 .
C27 C25 H25 119.3 2_675 .
C26 C25 H25 119.3 . .
C27 C26 C25 117.1(3) . .
C27 C26 C28 122.0(3) . .
C25 C26 C28 120.8(3) . .
C26 C27 C25 121.5(3) . 2_675
C26 C27 H27 119.3 . .
C25 C27 H27 119.3 2_675 .
C26 C28 C29 108.9(3) . .
C26 C28 H28A 109.9 . .
C29 C28 H28A 109.9 . .
C26 C28 H28B 109.9 . .
C29 C28 H28B 109.9 . .
H28A C28 H28B 108.3 . .
O1 C29 O2 121.0(3) . .
O1 C29 C28 119.6(3) . .
O2 C29 C28 119.0(3) . .
O1 C29 Zn1 61.5(2) . .
O2 C29 Zn1 59.63(19) . .
C28 C29 Zn1 169.4(2) . .
C31 C30 C32 121.3(3) . 2_766
C31 C30 H30 119.3 . .
C32 C30 H30 119.3 2_766 .
C30 C31 C32 117.6(3) . .
C30 C31 C33 121.3(4) . .
C32 C31 C33 121.0(3) . .
C31 C32 C30 121.1(3) . 2_766
C31 C32 H32 119.5 . .
C30 C32 H32 119.5 2_766 .
C31 C33 C34 110.4(3) . .
C31 C33 H33A 109.6 . .
C34 C33 H33A 109.6 . .
C31 C33 H33B 109.6 . .
C34 C33 H33B 109.6 . .
H33A C33 H33B 108.1 . .
O4 C34 O3 127.0(3) . .
O4 C34 C33 117.0(3) . .
O3 C34 C33 116.1(3) . .

loop_
_geom_bond_atom_site_label_1
_geom_bond_atom_site_label_2
_geom_bond_distance
_geom_bond_site_symmetry_2
Zn1 O3 2.038(2) .
Zn1 O4 2.065(3) 2_776
Zn1 N1 2.135(2) .
Zn1 N2 2.168(2) 1_664
Zn1 O2 2.210(3) .
Zn1 O1 2.251(3) .
Zn1 C29 2.560(4) .
N1 C1 1.332(3) .
N1 C5 1.333(3) .
N2 C22 1.333(4) .
N2 C23 1.335(4) .
N2 Zn1 2.168(2) 1_446
O1 C29 1.240(4) .
O2 C29 1.243(4) .
O3 C34 1.247(4) .
O4 C34 1.230(4) .
O4 Zn1 2.065(2) 2_776
C1 C2 1.380(4) .
C1 H1 0.9400 .
C2 C3 1.386(4) .
C2 H2 0.9400 .
C3 C4 1.390(4) .
C3 C6 1.483(3) .
C4 C5 1.372(4) .
C4 H4 0.9400 .
C5 H5 0.9400 .
C6 C11 1.388(4) .
C6 C7 1.393(4) .
C7 C8 1.388(4) .
C7 H7 0.9400 .
C8 C9 1.392(4) .
C8 H8 0.9400 .
C9 C10 1.388(4) .
C9 C12 1.523(4) .
C10 C11 1.389(3) .
C10 H10 0.9400 .
C11 H11 0.9400 .
C12 C13 1.544(4) .
C12 C13 1.608(4) 2_667
C12 H12 0.9900 .
C13 C14 1.525(4) .
C13 C12 1.608(4) 2_667
C13 H13 0.9900 .
C14 C15 1.377(5) .
C14 C19 1.381(4) .
C15 C16 1.397(4) .
C15 H15 0.9400 .
C16 C17 1.380(4) .
C16 H16 0.9400 .
C17 C18 1.386(4) .
C17 C20 1.484(3) .
C18 C19 1.383(4) .
C18 H18 0.9400 .
C19 H19 0.9400 .
C20 C24 1.385(4) .
C20 C21 1.391(4) .
C21 C22 1.384(4) .
C21 H21 0.9400 .
C22 H22 0.9400 .
C23 C24 1.383(4) .
C23 H23 0.9400 .
C24 H24 0.9400 .
C25 C27 1.374(5) 2_675
C25 C26 1.379(5) .
C25 H25 0.9400 .
C26 C27 1.353(5) .
C26 C28 1.517(5) .
C27 C25 1.374(5) 2_675
C27 H27 0.9400 .
C28 C29 1.519(5) .
C28 H28A 0.9800 .
C28 H28B 0.9800 .
C30 C31 1.375(5) .
C30 C32 1.386(5) 2_766
C30 H30 0.9400 .
C31 C32 1.384(5) .
C31 C33 1.519(4) .
C32 C30 1.386(5) 2_766
C32 H32 0.9400 .
C33 C34 1.527(4) .
C33 H33A 0.9800 .
C33 H33B 0.9800 .
